data_8100518
loop_
_publ_author_name
'Euler, H.'
'Barbier, B.'
'Meents, A.'
'Kirfel, A.'

_publ_section_title
;
Crystal structure of Tutton's salts, Cs~2~[M^II^(H~2~O)~2~](SeO~2~)
~2~, M^II^ = Mg, Mn, Co, Ni, Zn
;
_journal_issue 4
_journal_name_full 'Zeitschrift f\"ur Kristallographie - New Crystal Structures'
_journal_page_first 405
_journal_page_last 408
_journal_volume 218
_journal_year 2003
_chemical_formula_moiety '(Cs 1+)2, Ni 2+, (Se O4 2-)2, 6(H2O)'
_chemical_formula_sum 'Cs2 H12 Ni O14 Se2'
_chemical_formula_weight 718.55
_space_group_IT_number 14
_symmetry_cell_setting monoclinic
_symmetry_space_group_name_Hall '-P 2yab'
_symmetry_space_group_name_H-M 'P 1 21/a 1'
_cell_angle_alpha 90.00
_cell_angle_beta 106.17(2)
_cell_angle_gamma 90.00
_cell_formula_units_Z 2
_cell_length_a 9.426(3)
_cell_length_b 12.961(2)
_cell_length_c 6.4731(19)
_cell_measurement_temperature 293(2)
_cell_volume 759.5(3)
_diffrn_ambient_temperature 293(2)
_exptl_crystal_density_diffrn 3.142
_cod_original_sg_symbol_H-M 'P 21/a'
_cod_original_formula_sum 'H12 Cs2 Ni O14 Se2'
_cod_database_code 8100518

loop_
_symmetry_equiv_pos_as_xyz
'x, y, z'
'-x+1/2, y+1/2, -z'
'-x, -y, -z'
'x-1/2, -y-1/2, z'

loop_
_atom_site_label
_atom_site_type_symbol
_atom_site_fract_x
_atom_site_fract_y
_atom_site_fract_z
_atom_site_U_iso_or_equiv
_atom_site_adp_type
_atom_site_occupancy
_atom_site_symmetry_multiplicity
_atom_site_Wyckoff_symbol
_atom_site_calc_flag
_atom_site_refinement_flags
_atom_site_disorder_assembly
_atom_site_disorder_group
Ni Ni 0.0000 0.0000 0.0000 0.01866(13) Uani 1 2 a d S . .
Se Se 0.39953(3) 0.14484(2) 0.74242(4) 0.02057(9) Uani 1 4 e d . . .
O1 O 0.4228(2) 0.24407(16) 0.5991(3) 0.0338(5) Uani 1 4 e d . . .
O2 O 0.5472(2) 0.07328(18) 0.8025(4) 0.0376(5) Uani 1 4 e d . . .
O3 O 0.2617(2) 0.07591(16) 0.5966(3) 0.0287(4) Uani 1 4 e d . . .
O4 O 0.3607(2) 0.18597(17) 0.9606(3) 0.0309(5) Uani 1 4 e d . . .
O5 O 0.1551(2) 0.10691(17) 0.1580(4) 0.0280(5) Uani 1 4 e d . . .
O6 O -0.1637(2) 0.10403(19) 0.0164(3) 0.0277(4) Uani 1 4 e d . . .
O7 O -0.0026(3) -0.06073(18) 0.2879(3) 0.0258(4) Uani 1 4 e d . . .
Cs Cs 0.13338(2) 0.351033(15) 0.35126(3) 0.03149(9) Uani 1 4 e d . . .
H1 H 0.193(4) 0.093(3) 0.286(7) 0.045(11) Uiso 1 4 e d . . .
H2 H 0.219(4) 0.124(3) 0.115(6) 0.028(10) Uiso 1 4 e d . . .
H3 H -0.252(6) 0.103(4) -0.061(8) 0.077(16) Uiso 1 4 e d . . .
H4 H -0.148(5) 0.162(3) -0.006(7) 0.048(13) Uiso 1 4 e d . . .
H5 H -0.078(5) -0.056(3) 0.315(6) 0.043(11) Uiso 1 4 e d . . .
H6 H 0.016(4) -0.124(3) 0.304(6) 0.042(11) Uiso 1 4 e d . . .

loop_
_atom_site_aniso_label
_atom_site_aniso_U_11
_atom_site_aniso_U_22
_atom_site_aniso_U_33
_atom_site_aniso_U_23
_atom_site_aniso_U_13
_atom_site_aniso_U_12
Ni 0.0169(2) 0.0204(3) 0.0187(2) 0.00046(19) 0.00496(18) -0.00133(19)
Se 0.01839(15) 0.02148(16) 0.02140(15) -0.00089(11) 0.00483(11) -0.00184(11)
O1 0.0453(13) 0.0265(11) 0.0324(11) 0.0043(9) 0.0156(10) -0.0058(10)
O2 0.0217(10) 0.0363(12) 0.0507(13) -0.0004(10) 0.0033(9) 0.0054(9)
O3 0.0225(10) 0.0341(12) 0.0279(10) -0.0062(9) 0.0045(8) -0.0079(9)
O4 0.0397(12) 0.0308(11) 0.0248(10) -0.0041(9) 0.0131(9) -0.0049(10)
O5 0.0259(11) 0.0330(12) 0.0248(11) 0.0003(9) 0.0065(9) -0.0075(10)
O6 0.0217(11) 0.0264(12) 0.0359(12) 0.0017(9) 0.0096(9) 0.0021(9)
O7 0.0270(12) 0.0276(13) 0.0250(10) 0.0024(9) 0.0108(9) 0.0005(9)
Cs 0.03223(13) 0.03186(13) 0.03123(13) 0.00196(8) 0.01026(8) 0.00012(8)

loop_
_geom_bond_atom_site_label_1
_geom_bond_atom_site_label_2
_geom_bond_distance
_geom_bond_site_symmetry_2
_geom_bond_publ_flag
Ni O7 2.029(2) 3 ?
Ni O7 2.029(2) . ?
Ni O5 2.067(2) 3 ?
Ni O5 2.067(2) . ?
Ni O6 2.074(2) . ?
Ni O6 2.074(2) 3 ?
Se O2 1.627(2) . ?
Se O1 1.636(2) . ?
Se O3 1.6412(19) . ?
Se O4 1.643(2) . ?
Se Cs 3.7922(10) 4_665 ?
Se Cs 3.8548(7) 2_546 ?
Se Cs 3.9441(13) 4_666 ?
Se Cs 4.0385(9) . ?
O1 H6 1.85(4) 2_556 ?
O1 O7 2.683(3) 2_556 ?
O1 Cs 3.082(2) . ?
O1 Cs 3.132(2) 4_665 ?
O2 H3 1.89(6) 1_656 ?
O2 O6 2.721(3) 1_656 ?
O2 Cs 3.353(2) 2_546 ?
O2 Cs 3.388(3) 4_665 ?
O2 Cs 3.554(3) 4_666 ?
O2 Cs 5.510(2) . ?
O3 H1 1.95(4) . ?
O3 H5 1.99(4) 3_556 ?
O3 O7 2.753(3) 3_556 ?
O3 O5 2.764(3) . ?
O3 Cs 3.066(2) 2_546 ?
O3 H5 3.64(4) . ?
O3 Cs 3.953(2) . ?
O4 H4 1.99(4) 4_666 ?
O4 H2 2.05(4) 1_556 ?
O4 O6 2.764(3) 4_666 ?
O4 O5 2.796(3) 1_556 ?
O4 Cs 3.100(2) 4_666 ?
O4 Cs 4.474(2) . ?
O5 H2 0.76(4) . ?
O5 H1 0.82(4) . ?
O5 O7 2.887(3) . ?
O5 O6 2.888(3) . ?
O5 O7 2.906(3) 3 ?
O5 O6 2.968(3) 3 ?
O5 Cs 3.429(2) . ?
O5 H1 0.82(4) . ?
O5 H2 0.76(4) . ?
O6 O7 2.894(3) 3 ?
O6 O7 2.910(3) . ?
O6 Cs 3.317(2) 4_565 ?
O6 Cs 4.405(3) . ?
O6 H3 0.85(6) . ?
O6 H4 0.78(4) . ?
O7 Cs 3.788(3) 2_546 ?
O7 H5 0.78(4) . ?
O7 H6 0.84(4) . ?
Cs O3 3.066(2) 2_556 ?
Cs O4 3.100(2) 4_564 ?
Cs O1 3.132(2) 4_565 ?
Cs O6 3.317(2) 4_665 ?
Cs O2 3.353(2) 2_556 ?
Cs O2 3.388(3) 4_565 ?
Cs O2 3.554(3) 4_564 ?
Cs O7 3.788(3) 2_556 ?
Cs Se 3.7922(10) 4_565 ?
Cs Se 3.8548(7) 2_556 ?
Cs H1 3.43(4) . ?
